data_2243017
loop_
_publ_author_name
'Gutzeit, Florian'
'N\"ather, Christian'
'Herges, Rainer'

_publ_section_title
;
 Crystal structure of
 (15,20-bis(2,3,4,5,6-pentafluorophenyl)-5,10-{(pyridine-3,5-diyl)bis[(sulfanediylmethylene)[1,1'-biphenyl]-4',2-diyl]}porphyrinato)nickel(II)
 dichloromethane <i>x</i>-solvate (<i>x</i> > 1/2) showing a rare CN5
 coordination
;
_journal_coeditor_code LH5902
_journal_issue 8
_journal_name_full 'Acta Crystallographica Section E'
_journal_page_first 1180
_journal_page_last 1184
_journal_paper_doi 10.1107/S2056989019009836
_journal_volume 75
_journal_year 2019
_chemical_formula_iupac '[Ni (C63 H31 F10 N5 S2)], 0.5CH2 Cl2'
_chemical_formula_moiety 'C63 H31 F10 N5 Ni S2, 0.5CH2 Cl2'
_chemical_formula_sum 'C63.5 H32 Cl F10 N5 Ni S2'
_chemical_formula_weight 1213.22
_chemical_name_common Scr-S-Hair-Clip-Porphyrin
_chemical_name_systematic
;(15,20-Bis(2,3,4,5,6-pentafluorophenyl)-5,10-{(pyridine-3,5-diyl)bis[(sulfanediylmethylene)[1,1'-biphenyl]-4',2-diyl]}porphyrinato)nickel(II)
dichloromethane hemisolvate
;
_space_group_crystal_system monoclinic
_space_group_IT_number 14
_space_group_name_Hall '-P 2ybc'
_space_group_name_H-M_alt 'P 1 21/c 1'
_symmetry_space_group_name_Hall '-P 2ybc'
_symmetry_space_group_name_H-M 'P 1 21/c 1'
_atom_sites_solution_hydrogens mixed
_audit_creation_method SHELXL-2014
_cell_angle_alpha 90
_cell_angle_beta 93.9500(10)
_cell_angle_gamma 90
_cell_formula_units_Z 4
_cell_length_a 14.0919(3)
_cell_length_b 22.0127(4)
_cell_length_c 17.9648(3)
_cell_measurement_reflns_used 55528
_cell_measurement_temperature 170(2)
_cell_measurement_theta_max 27.003
_cell_measurement_theta_min 1.465
_cell_volume 5559.46(18)
_computing_cell_refinement
;
X-AREA (Stoe & Cie, 2008)
;
_computing_data_collection
;
X-AREA (Stoe & Cie, 2008)
;
_computing_data_reduction
;
X-AREA (Stoe & Cie, 2008)
;
_computing_molecular_graphics
;
XP (Sheldrick, 2008) and DIAMOND (Brandenburg, 2014)
;
_computing_publication_material
;
publCIF (Westrip, 2010)
;
_computing_structure_refinement
;
SHELXL2014 (Sheldrick, 2015b)
;
_computing_structure_solution
;
SHELXT (Sheldrick, 2015a)
;
_diffrn_ambient_temperature 170(2)
_diffrn_measured_fraction_theta_full 0.996
_diffrn_measured_fraction_theta_max 0.997
_diffrn_measurement_device_type 'Stoe IPDS-2'
_diffrn_measurement_method 'Omega scans'
_diffrn_radiation_type MoK\a
_diffrn_radiation_wavelength 0.71073
_diffrn_reflns_av_R_equivalents 0.0413
_diffrn_reflns_av_unetI/netI 0.0228
_diffrn_reflns_limit_h_max 18
_diffrn_reflns_limit_h_min -18
_diffrn_reflns_limit_k_max 28
_diffrn_reflns_limit_k_min -25
_diffrn_reflns_limit_l_max 22
_diffrn_reflns_limit_l_min -22
_diffrn_reflns_number 55497
_diffrn_reflns_theta_full 25.242
_diffrn_reflns_theta_max 27.003
_diffrn_reflns_theta_min 1.465
_exptl_absorpt_coefficient_mu 0.552
_exptl_absorpt_correction_T_max 0.9320
_exptl_absorpt_correction_T_min 0.8546
_exptl_absorpt_correction_type numerical
_exptl_absorpt_process_details
;
(X-RED and X-SHAPE; Stoe & Cie, 2008)
;
_exptl_crystal_colour red
_exptl_crystal_density_diffrn 1.449
_exptl_crystal_description block
_exptl_crystal_F_000 2460
_exptl_crystal_size_max 0.12
_exptl_crystal_size_mid 0.10
_exptl_crystal_size_min 0.07
_refine_diff_density_max 0.658
_refine_diff_density_min -1.075
_refine_ls_extinction_method none
_refine_ls_goodness_of_fit_ref 1.047
_refine_ls_hydrogen_treatment constr
_refine_ls_matrix_type full
_refine_ls_number_parameters 758
_refine_ls_number_reflns 12087
_refine_ls_number_restraints 0
_refine_ls_restrained_S_all 1.047
_refine_ls_R_factor_all 0.0505
_refine_ls_R_factor_gt 0.0444
_refine_ls_shift/su_max 0.002
_refine_ls_shift/su_mean 0.000
_refine_ls_structure_factor_coef Fsqd
_refine_ls_weighting_details 'w=1/[\s^2^(Fo^2^)+(0.0758P)^2^+3.7723P] where P=(Fo^2^+2Fc^2^)/3'
_refine_ls_weighting_scheme calc
_refine_ls_wR_factor_gt 0.1242
_refine_ls_wR_factor_ref 0.1288
_reflns_number_gt 10733
_reflns_number_total 12087
_reflns_threshold_expression 'I > 2\s(I)'
_cod_data_source_file lh5902sup1.cif
_cod_data_source_block I
_cod_original_formula_sum 'C63.50 H32 Cl F10 N5 Ni S2'
_cod_database_code 2243017
_shelx_space_group_comment
;
The symmetry employed for this shelxl refinement is uniquely defined
by the following loop, which should always be used as a source of
symmetry information in preference to the above space-group names.
They are only intended as comments.
;
_shelxl_version_number 2.014

loop_
_space_group_symop_operation_xyz
'x, y, z'
'-x, y+1/2, -z+1/2'
'-x, -y, -z'
'x, -y-1/2, z-1/2'

loop_
_atom_site_type_symbol
_atom_site_label
_atom_site_fract_x
_atom_site_fract_y
_atom_site_fract_z
_atom_site_U_iso_or_equiv
_atom_site_adp_type
_atom_site_calc_flag
_atom_site_occupancy
Ni Ni1 0.58798(2) 0.71647(2) 0.57642(2) 0.02141(8) Uani d 1
N N1 0.59348(12) 0.63329(8) 0.62668(9) 0.0245(3) Uani d 1
N N2 0.46308(12) 0.73353(8) 0.62395(9) 0.0230(3) Uani d 1
N N3 0.59565(12) 0.80659(8) 0.55101(9) 0.0233(3) Uani d 1
N N4 0.72676(12) 0.70653(8) 0.55409(10) 0.0239(3) Uani d 1
C C1 0.66429(15) 0.59083(9) 0.62313(12) 0.0269(4) Uani d 1
C C2 0.63488(17) 0.53424(10) 0.65507(13) 0.0334(5) Uani d 1
H H2 0.6708 0.4977 0.6592 0.040 Uiso calc 1
C C3 0.54726(17) 0.54296(10) 0.67780(13) 0.0337(5) Uani d 1
H H3 0.5092 0.5137 0.7008 0.040 Uiso calc 1
C C4 0.52167(15) 0.60528(9) 0.66069(11) 0.0266(4) Uani d 1
C C5 0.43626(15) 0.63265(9) 0.67759(11) 0.0267(4) Uani d 1
C C6 0.41063(14) 0.69294(9) 0.66208(11) 0.0249(4) Uani d 1
C C7 0.32499(16) 0.72149(10) 0.68415(12) 0.0306(4) Uani d 1
H H7 0.2770 0.7031 0.7112 0.037 Uiso calc 1
C C8 0.32589(15) 0.77925(10) 0.65907(12) 0.0301(4) Uani d 1
H H8 0.2786 0.8093 0.6651 0.036 Uiso calc 1
C C9 0.41223(14) 0.78671(9) 0.62136(11) 0.0244(4) Uani d 1
C C10 0.43930(14) 0.84098(9) 0.58821(11) 0.0244(4) Uani d 1
C C11 0.52614(14) 0.84960(9) 0.55633(11) 0.0246(4) Uani d 1
C C12 0.55625(16) 0.90652(10) 0.52642(13) 0.0306(4) Uani d 1
H H12 0.5203 0.9430 0.5223 0.037 Uiso calc 1
C C13 0.64549(16) 0.89808(10) 0.50525(13) 0.0311(4) Uani d 1
H H13 0.6846 0.9277 0.4842 0.037 Uiso calc 1
C C14 0.66991(14) 0.83565(9) 0.52072(11) 0.0255(4) Uani d 1
C C15 0.75732(14) 0.80948(9) 0.50740(12) 0.0264(4) Uani d 1
C C16 0.78312(14) 0.74944(9) 0.52339(12) 0.0257(4) Uani d 1
C C17 0.87512(16) 0.72371(10) 0.51174(14) 0.0327(5) Uani d 1
H H17 0.9270 0.7440 0.4914 0.039 Uiso calc 1
C C18 0.87370(16) 0.66555(10) 0.53515(14) 0.0322(5) Uani d 1
H H18 0.9241 0.6370 0.5341 0.039 Uiso calc 1
C C19 0.78106(14) 0.65502(9) 0.56210(12) 0.0265(4) Uani d 1
C C20 0.75174(15) 0.60063(9) 0.59340(12) 0.0266(4) Uani d 1
C C21 0.36750(16) 0.59433(10) 0.71663(12) 0.0303(4) Uani d 1
C C22 0.2819(2) 0.57573(13) 0.68182(15) 0.0436(6) Uani d 1
C C23 0.2180(2) 0.53996(16) 0.71763(19) 0.0602(8) Uani d 1
C C24 0.2399(3) 0.52226(14) 0.79003(19) 0.0587(8) Uani d 1
C C25 0.3250(2) 0.53948(12) 0.82664(15) 0.0459(6) Uani d 1
C C26 0.38710(17) 0.57540(10) 0.78984(13) 0.0341(5) Uani d 1
F F1 0.25770(12) 0.59288(9) 0.61162(9) 0.0581(5) Uani d 1
F F2 0.13568(17) 0.52346(14) 0.68200(14) 0.0979(9) Uani d 1
F F3 0.17864(18) 0.48761(11) 0.82540(15) 0.0909(8) Uani d 1
F F4 0.34636(15) 0.52264(8) 0.89743(10) 0.0620(5) Uani d 1
F F5 0.46837(11) 0.59194(7) 0.82692(8) 0.0439(3) Uani d 1
C C27 0.82125(15) 0.54910(10) 0.59874(13) 0.0305(4) Uani d 1
C C28 0.86257(17) 0.53054(11) 0.66689(15) 0.0385(5) Uani d 1
C C29 0.92457(19) 0.48197(13) 0.67457(18) 0.0495(7) Uani d 1
C C30 0.94680(18) 0.45035(12) 0.6117(2) 0.0512(7) Uani d 1
C C31 0.90800(18) 0.46779(11) 0.54311(18) 0.0445(6) Uani d 1
C C32 0.84641(17) 0.51655(10) 0.53690(15) 0.0358(5) Uani d 1
F F6 0.84195(12) 0.56018(8) 0.72897(9) 0.0525(4) Uani d 1
F F7 0.96200(14) 0.46548(11) 0.74156(13) 0.0752(6) Uani d 1
F F8 1.00598(13) 0.40282(8) 0.61798(15) 0.0765(7) Uani d 1
F F9 0.92962(13) 0.43661(8) 0.48228(12) 0.0625(5) Uani d 1
F F10 0.81040(12) 0.53211(7) 0.46861(9) 0.0469(4) Uani d 1
C C33 0.83157(14) 0.84931(9) 0.47646(13) 0.0281(4) Uani d 1
C C34 0.88260(16) 0.88914(10) 0.52414(14) 0.0329(5) Uani d 1
H H34 0.8662 0.8931 0.5743 0.040 Uiso calc 1
C C35 0.95687(16) 0.92312(10) 0.49967(15) 0.0362(5) Uani d 1
H H35 0.9911 0.9502 0.5328 0.043 Uiso calc 1
C C36 0.98110(16) 0.91751(11) 0.42641(15) 0.0375(5) Uani d 1
H H36 1.0326 0.9403 0.4094 0.045 Uiso calc 1
C C37 0.93014(16) 0.87869(11) 0.37827(14) 0.0358(5) Uani d 1
H H37 0.9468 0.8753 0.3281 0.043 Uiso calc 1
C C38 0.85461(15) 0.84444(10) 0.40201(13) 0.0309(4) Uani d 1
C C39 0.80068(16) 0.80206(11) 0.35035(13) 0.0326(5) Uani d 1
C C40 0.84598(18) 0.75224(13) 0.32051(16) 0.0447(6) Uani d 1
H H40 0.9131 0.7483 0.3283 0.054 Uiso calc 1
C C41 0.79485(19) 0.70860(14) 0.27980(17) 0.0473(6) Uani d 1
H H41 0.8268 0.6744 0.2611 0.057 Uiso calc 1
C C42 0.69674(18) 0.71422(12) 0.26586(13) 0.0360(5) Uani d 1
C C43 0.65239(18) 0.76588(12) 0.29106(14) 0.0384(5) Uani d 1
H H43 0.5862 0.7717 0.2794 0.046 Uiso calc 1
C C44 0.70348(18) 0.80909(11) 0.33306(14) 0.0381(5) Uani d 1
H H44 0.6718 0.8440 0.3503 0.046 Uiso calc 1
C C45 0.64009(18) 0.66380(12) 0.22885(13) 0.0389(5) Uani d 1
H H45A 0.6730 0.6490 0.1854 0.047 Uiso calc 1
H H45B 0.5771 0.6796 0.2103 0.047 Uiso calc 1
S S1 0.62357(4) 0.60005(3) 0.29283(3) 0.03453(13) Uani d 1
C C46 0.54694(16) 0.63273(10) 0.35631(12) 0.0292(4) Uani d 1
C C47 0.58379(15) 0.66201(9) 0.42082(11) 0.0273(4) Uani d 1
H H47 0.6505 0.6684 0.4274 0.033 Uiso calc 1
N N5 0.52841(12) 0.68159(8) 0.47408(9) 0.0257(3) Uani d 1
C C48 0.43431(15) 0.67159(10) 0.46450(12) 0.0278(4) Uani d 1
H H48 0.3950 0.6848 0.5022 0.033 Uiso calc 1
C C49 0.39175(15) 0.64277(10) 0.40170(13) 0.0302(4) Uani d 1
C C50 0.44935(16) 0.62400(10) 0.34651(12) 0.0307(4) Uani d 1
H H50 0.4222 0.6053 0.3024 0.037 Uiso calc 1
S S2 0.26911(4) 0.62465(3) 0.39663(3) 0.03449(13) Uani d 1
C C51 0.21774(18) 0.69105(12) 0.34671(14) 0.0378(5) Uani d 1
H H51A 0.2489 0.6964 0.2994 0.045 Uiso calc 1
H H51B 0.1491 0.6840 0.3342 0.045 Uiso calc 1
C C52 0.23014(16) 0.74738(11) 0.39249(13) 0.0338(5) Uani d 1
C C53 0.16432(17) 0.76351(12) 0.44322(15) 0.0396(5) Uani d 1
H H53 0.1073 0.7407 0.4451 0.047 Uiso calc 1
C C54 0.18041(17) 0.81234(12) 0.49108(14) 0.0376(5) Uani d 1
H H54 0.1339 0.8231 0.5246 0.045 Uiso calc 1
C C55 0.26431(15) 0.84586(10) 0.49051(12) 0.0293(4) Uani d 1
C C56 0.32876(16) 0.83131(10) 0.43773(12) 0.0309(4) Uani d 1
H H56 0.3851 0.8547 0.4352 0.037 Uiso calc 1
C C57 0.31159(17) 0.78307(11) 0.38893(13) 0.0328(5) Uani d 1
H H57 0.3557 0.7742 0.3527 0.039 Uiso calc 1
C C58 0.28648(15) 0.89443(10) 0.54606(12) 0.0281(4) Uani d 1
C C59 0.22139(16) 0.94130(11) 0.55572(13) 0.0335(5) Uani d 1
H H59 0.1627 0.9417 0.5264 0.040 Uiso calc 1
C C60 0.24100(17) 0.98704(11) 0.60726(14) 0.0355(5) Uani d 1
H H60 0.1957 1.0182 0.6135 0.043 Uiso calc 1
C C61 0.32663(18) 0.98732(10) 0.64973(13) 0.0343(5) Uani d 1
H H61 0.3409 1.0192 0.6844 0.041 Uiso calc 1
C C62 0.39173(16) 0.94075(10) 0.64144(12) 0.0307(4) Uani d 1
H H62 0.4505 0.9410 0.6707 0.037 Uiso calc 1
C C63 0.37196(14) 0.89351(9) 0.59075(11) 0.0253(4) Uani d 1
C C71 0.4950(5) 0.4754(3) 0.5071(4) 0.0610(16) Uani d 0.5
H H71A 0.5180 0.4593 0.5547 0.073 Uiso d 0.5
H H71B 0.4734 0.4420 0.4760 0.073 Uiso d 0.5
Cl Cl1 0.58828(19) 0.51258(13) 0.46611(14) 0.0832(6) Uani d 0.5
Cl Cl2 0.39844(19) 0.52500(13) 0.51963(14) 0.0821(6) Uani d 0.5

loop_
_atom_site_aniso_label
_atom_site_aniso_U_11
_atom_site_aniso_U_22
_atom_site_aniso_U_33
_atom_site_aniso_U_12
_atom_site_aniso_U_13
_atom_site_aniso_U_23
Ni1 0.02354(13) 0.01875(13) 0.02204(13) -0.00082(9) 0.00226(9) 0.00049(9)
N1 0.0272(8) 0.0212(8) 0.0254(8) 0.0005(6) 0.0035(6) 0.0012(6)
N2 0.0256(8) 0.0204(8) 0.0232(8) -0.0005(6) 0.0024(6) 0.0016(6)
N3 0.0242(8) 0.0214(8) 0.0244(8) -0.0011(6) 0.0026(6) 0.0001(6)
N4 0.0253(8) 0.0198(8) 0.0267(8) -0.0011(6) 0.0025(6) 0.0002(6)
C1 0.0308(10) 0.0211(9) 0.0287(10) 0.0019(8) 0.0013(8) 0.0016(8)
C2 0.0385(12) 0.0221(10) 0.0401(12) 0.0029(9) 0.0082(9) 0.0054(9)
C3 0.0389(12) 0.0229(10) 0.0402(12) 0.0004(9) 0.0101(9) 0.0057(9)
C4 0.0314(10) 0.0228(10) 0.0259(10) -0.0017(8) 0.0036(8) 0.0024(7)
C5 0.0302(10) 0.0252(10) 0.0250(10) -0.0024(8) 0.0042(8) 0.0029(8)
C6 0.0258(9) 0.0255(10) 0.0237(9) -0.0016(8) 0.0029(7) 0.0005(7)
C7 0.0302(10) 0.0319(11) 0.0306(11) 0.0008(8) 0.0076(8) 0.0043(8)
C8 0.0299(10) 0.0300(11) 0.0309(11) 0.0039(8) 0.0062(8) 0.0041(8)
C9 0.0249(9) 0.0250(10) 0.0232(9) 0.0019(7) 0.0018(7) 0.0008(7)
C10 0.0260(9) 0.0232(9) 0.0234(9) 0.0020(7) -0.0013(7) 0.0001(7)
C11 0.0278(9) 0.0220(9) 0.0237(9) 0.0001(7) 0.0004(7) 0.0013(7)
C12 0.0329(11) 0.0225(10) 0.0366(11) 0.0011(8) 0.0040(9) 0.0042(8)
C13 0.0317(11) 0.0234(10) 0.0388(12) -0.0007(8) 0.0067(9) 0.0049(8)
C14 0.0282(10) 0.0219(9) 0.0266(9) -0.0024(8) 0.0025(8) 0.0010(7)
C15 0.0261(10) 0.0239(10) 0.0293(10) -0.0028(8) 0.0031(8) -0.0004(8)
C16 0.0246(9) 0.0229(10) 0.0297(10) -0.0017(7) 0.0021(8) -0.0008(8)
C17 0.0267(10) 0.0275(11) 0.0448(13) -0.0012(8) 0.0090(9) 0.0010(9)
C18 0.0274(10) 0.0262(10) 0.0436(12) 0.0014(8) 0.0059(9) 0.0008(9)
C19 0.0263(9) 0.0238(10) 0.0294(10) 0.0010(8) 0.0020(8) -0.0014(8)
C20 0.0290(10) 0.0219(9) 0.0289(10) 0.0007(8) 0.0013(8) -0.0007(8)
C21 0.0357(11) 0.0236(10) 0.0328(11) -0.0006(8) 0.0111(9) 0.0038(8)
C22 0.0456(14) 0.0458(14) 0.0400(13) -0.0156(11) 0.0078(11) 0.0025(11)
C23 0.0547(17) 0.063(2) 0.0640(19) -0.0312(15) 0.0126(15) 0.0021(15)
C24 0.070(2) 0.0452(16) 0.0652(19) -0.0203(14) 0.0326(16) 0.0093(14)
C25 0.0678(18) 0.0311(12) 0.0417(14) 0.0056(12) 0.0245(13) 0.0116(10)
C26 0.0410(12) 0.0271(11) 0.0355(12) 0.0046(9) 0.0120(9) 0.0037(9)
F1 0.0503(9) 0.0797(13) 0.0433(9) -0.0257(9) -0.0047(7) 0.0082(8)
F2 0.0737(14) 0.133(2) 0.0875(16) -0.0721(15) 0.0073(12) 0.0028(15)
F3 0.1011(17) 0.0806(15) 0.0967(17) -0.0436(13) 0.0481(14) 0.0186(13)
F4 0.0930(14) 0.0503(10) 0.0458(9) 0.0125(9) 0.0287(9) 0.0241(8)
F5 0.0466(8) 0.0528(9) 0.0323(7) 0.0078(7) 0.0042(6) 0.0086(6)
C27 0.0279(10) 0.0218(10) 0.0420(12) -0.0003(8) 0.0034(8) 0.0029(8)
C28 0.0343(12) 0.0336(12) 0.0467(14) -0.0003(9) -0.0029(10) 0.0032(10)
C29 0.0332(12) 0.0443(15) 0.0697(19) 0.0029(11) -0.0063(12) 0.0194(13)
C30 0.0291(12) 0.0299(12) 0.096(2) 0.0081(10) 0.0115(13) 0.0120(14)
C31 0.0328(12) 0.0269(11) 0.0760(19) 0.0002(9) 0.0191(12) -0.0059(12)
C32 0.0323(11) 0.0262(11) 0.0497(14) -0.0013(9) 0.0091(10) 0.0000(9)
F6 0.0595(10) 0.0560(10) 0.0401(8) 0.0052(8) -0.0100(7) -0.0004(7)
F7 0.0563(11) 0.0808(14) 0.0855(14) 0.0171(10) -0.0172(10) 0.0336(12)
F8 0.0470(10) 0.0427(10) 0.141(2) 0.0237(8) 0.0167(11) 0.0210(11)
F9 0.0545(10) 0.0402(9) 0.0965(14) 0.0060(7) 0.0322(10) -0.0182(9)
F10 0.0563(9) 0.0444(8) 0.0410(8) 0.0055(7) 0.0109(7) -0.0054(7)
C33 0.0249(9) 0.0218(9) 0.0380(11) 0.0002(7) 0.0043(8) 0.0032(8)
C34 0.0315(11) 0.0262(10) 0.0413(12) -0.0014(8) 0.0043(9) -0.0009(9)
C35 0.0298(11) 0.0248(10) 0.0539(14) -0.0047(8) 0.0008(10) 0.0013(9)
C36 0.0289(11) 0.0293(11) 0.0547(15) -0.0047(9) 0.0060(10) 0.0089(10)
C37 0.0322(11) 0.0337(12) 0.0422(13) -0.0013(9) 0.0075(9) 0.0097(10)
C38 0.0274(10) 0.0260(10) 0.0395(12) -0.0004(8) 0.0042(8) 0.0048(9)
C39 0.0337(11) 0.0320(11) 0.0329(11) -0.0054(9) 0.0070(9) 0.0045(9)
C40 0.0305(12) 0.0497(15) 0.0546(16) -0.0042(11) 0.0073(11) -0.0104(12)
C41 0.0384(13) 0.0499(16) 0.0546(16) -0.0033(11) 0.0101(11) -0.0168(13)
C42 0.0382(12) 0.0426(13) 0.0275(11) -0.0058(10) 0.0040(9) 0.0019(9)
C43 0.0364(12) 0.0442(13) 0.0337(12) -0.0003(10) -0.0032(9) 0.0056(10)
C44 0.0394(12) 0.0348(12) 0.0395(13) 0.0014(10) -0.0009(10) 0.0041(10)
C45 0.0421(13) 0.0482(14) 0.0265(11) -0.0076(11) 0.0026(9) -0.0026(10)
S1 0.0375(3) 0.0351(3) 0.0315(3) -0.0020(2) 0.0062(2) -0.0083(2)
C46 0.0346(11) 0.0272(10) 0.0259(10) -0.0033(8) 0.0040(8) -0.0022(8)
C47 0.0290(10) 0.0267(10) 0.0262(10) -0.0021(8) 0.0016(8) -0.0006(8)
N5 0.0298(9) 0.0238(8) 0.0235(8) -0.0022(7) 0.0013(6) 0.0004(6)
C48 0.0298(10) 0.0263(10) 0.0272(10) -0.0021(8) 0.0025(8) -0.0012(8)
C49 0.0295(10) 0.0279(10) 0.0330(11) -0.0050(8) 0.0007(8) -0.0005(8)
C50 0.0353(11) 0.0290(10) 0.0274(10) -0.0042(9) -0.0011(8) -0.0036(8)
S2 0.0295(3) 0.0330(3) 0.0409(3) -0.0078(2) 0.0016(2) -0.0044(2)
C51 0.0364(12) 0.0400(13) 0.0359(12) -0.0034(10) -0.0050(9) -0.0057(10)
C52 0.0337(11) 0.0348(12) 0.0319(11) -0.0006(9) -0.0038(9) -0.0012(9)
C53 0.0292(11) 0.0410(13) 0.0483(14) -0.0059(10) 0.0012(10) -0.0056(11)
C54 0.0293(11) 0.0401(13) 0.0437(13) 0.0009(9) 0.0044(9) -0.0044(10)
C55 0.0292(10) 0.0269(10) 0.0314(11) 0.0030(8) -0.0021(8) 0.0034(8)
C56 0.0316(10) 0.0309(11) 0.0298(10) -0.0011(8) 0.0000(8) 0.0042(8)
C57 0.0360(11) 0.0348(12) 0.0275(10) -0.0019(9) 0.0013(8) 0.0008(9)
C58 0.0292(10) 0.0248(10) 0.0306(10) 0.0023(8) 0.0042(8) 0.0034(8)
C59 0.0282(10) 0.0329(11) 0.0391(12) 0.0056(9) 0.0002(9) 0.0028(9)
C60 0.0371(12) 0.0277(11) 0.0426(13) 0.0094(9) 0.0086(10) 0.0027(9)
C61 0.0437(13) 0.0261(10) 0.0333(11) 0.0045(9) 0.0038(9) -0.0016(9)
C62 0.0341(11) 0.0274(10) 0.0304(11) 0.0034(8) 0.0002(8) 0.0009(8)
C63 0.0271(9) 0.0234(9) 0.0259(10) 0.0016(7) 0.0044(7) 0.0029(7)
C71 0.067(4) 0.053(3) 0.063(4) -0.004(3) 0.004(3) 0.005(3)
Cl1 0.0902(15) 0.0825(15) 0.0762(13) -0.0186(13) -0.0003(11) 0.0025(12)
Cl2 0.0951(16) 0.0745(14) 0.0752(13) 0.0037(12) -0.0048(11) -0.0074(11)

loop_
_atom_type_symbol
_atom_type_description
_atom_type_scat_dispersion_real
_atom_type_scat_dispersion_imag
_atom_type_scat_source
C C 0.0033 0.0016 'International Tables Vol C Tables 4.2.6.8 and 6.1.1.4'
H H 0.0000 0.0000 'International Tables Vol C Tables 4.2.6.8 and 6.1.1.4'
N N 0.0061 0.0033 'International Tables Vol C Tables 4.2.6.8 and 6.1.1.4'
S S 0.1246 0.1234 'International Tables Vol C Tables 4.2.6.8 and 6.1.1.4'
F F 0.0171 0.0103 'International Tables Vol C Tables 4.2.6.8 and 6.1.1.4'
Ni Ni 0.3393 1.1124 'International Tables Vol C Tables 4.2.6.8 and 6.1.1.4'
Cl Cl 0.1484 0.1585 'International Tables Vol C Tables 4.2.6.8 and 6.1.1.4'

loop_
_geom_angle_atom_site_label_1
_geom_angle_atom_site_label_2
_geom_angle_atom_site_label_3
_geom_angle_site_symmetry_1
_geom_angle_site_symmetry_3
_geom_angle
_geom_angle_publ_flag
N4 Ni1 N3 . . 89.66(7) y
N4 Ni1 N1 . . 89.03(7) y
N3 Ni1 N1 . . 166.05(7) y
N4 Ni1 N2 . . 165.76(7) y
N3 Ni1 N2 . . 88.58(7) y
N1 Ni1 N2 . . 89.29(7) y
N4 Ni1 N5 . . 96.84(7) y
N3 Ni1 N5 . . 100.53(7) y
N1 Ni1 N5 . . 93.42(7) y
N2 Ni1 N5 . . 97.37(7) y
C4 N1 C1 . . 106.09(17) ?
C4 N1 Ni1 . . 126.63(14) ?
C1 N1 Ni1 . . 126.60(14) ?
C9 N2 C6 . . 105.94(16) ?
C9 N2 Ni1 . . 127.28(13) ?
C6 N2 Ni1 . . 126.72(14) ?
C11 N3 C14 . . 105.91(16) ?
C11 N3 Ni1 . . 127.38(13) ?
C14 N3 Ni1 . . 126.60(14) ?
C19 N4 C16 . . 106.08(16) ?
C19 N4 Ni1 . . 127.29(14) ?
C16 N4 Ni1 . . 126.52(14) ?
N1 C1 C20 . . 125.30(19) ?
N1 C1 C2 . . 109.85(18) ?
C20 C1 C2 . . 124.85(19) ?
C3 C2 C1 . . 107.04(19) ?
C3 C2 H2 . . 126.5 ?
C1 C2 H2 . . 126.5 ?
C2 C3 C4 . . 107.00(19) ?
C2 C3 H3 . . 126.5 ?
C4 C3 H3 . . 126.5 ?
N1 C4 C5 . . 125.35(19) ?
N1 C4 C3 . . 110.00(18) ?
C5 C4 C3 . . 124.64(19) ?
C4 C5 C6 . . 125.46(19) ?
C4 C5 C21 . . 117.01(18) ?
C6 C5 C21 . . 117.52(19) ?
N2 C6 C5 . . 125.22(18) ?
N2 C6 C7 . . 110.09(18) ?
C5 C6 C7 . . 124.68(19) ?
C8 C7 C6 . . 106.97(19) ?
C8 C7 H7 . . 126.5 ?
C6 C7 H7 . . 126.5 ?
C7 C8 C9 . . 106.97(19) ?
C7 C8 H8 . . 126.5 ?
C9 C8 H8 . . 126.5 ?
N2 C9 C10 . . 125.87(18) ?
N2 C9 C8 . . 110.03(17) ?
C10 C9 C8 . . 124.10(19) ?
C11 C10 C9 . . 124.16(18) ?
C11 C10 C63 . . 118.77(18) ?
C9 C10 C63 . . 117.00(18) ?
N3 C11 C10 . . 125.76(18) ?
N3 C11 C12 . . 110.18(18) ?
C10 C11 C12 . . 124.03(19) ?
C13 C12 C11 . . 106.82(19) ?
C13 C12 H12 . . 126.6 ?
C11 C12 H12 . . 126.6 ?
C12 C13 C14 . . 106.96(19) ?
C12 C13 H13 . . 126.5 ?
C14 C13 H13 . . 126.5 ?
N3 C14 C15 . . 125.62(19) ?
N3 C14 C13 . . 110.08(18) ?
C15 C14 C13 . . 124.29(19) ?
C16 C15 C14 . . 125.19(19) ?
C16 C15 C33 . . 116.82(18) ?
C14 C15 C33 . . 117.93(18) ?
N4 C16 C15 . . 125.76(18) ?
N4 C16 C17 . . 109.77(18) ?
C15 C16 C17 . . 124.46(19) ?
C18 C17 C16 . . 107.14(19) ?
C18 C17 H17 . . 126.4 ?
C16 C17 H17 . . 126.4 ?
C17 C18 C19 . . 106.90(19) ?
C17 C18 H18 . . 126.6 ?
C19 C18 H18 . . 126.6 ?
N4 C19 C20 . . 124.95(19) ?
N4 C19 C18 . . 110.11(18) ?
C20 C19 C18 . . 124.92(19) ?
C1 C20 C19 . . 125.50(19) ?
C1 C20 C27 . . 116.76(18) ?
C19 C20 C27 . . 117.69(18) ?
C22 C21 C26 . . 116.7(2) ?
C22 C21 C5 . . 121.9(2) ?
C26 C21 C5 . . 121.3(2) ?
F1 C22 C21 . . 120.0(2) ?
F1 C22 C23 . . 117.8(3) ?
C21 C22 C23 . . 122.2(3) ?
F2 C23 C24 . . 120.5(3) ?
F2 C23 C22 . . 120.1(3) ?
C24 C23 C22 . . 119.4(3) ?
F3 C24 C23 . . 120.0(3) ?
F3 C24 C25 . . 119.7(3) ?
C23 C24 C25 . . 120.3(2) ?
F4 C25 C24 . . 120.5(2) ?
F4 C25 C26 . . 120.3(3) ?
C24 C25 C26 . . 119.2(3) ?
F5 C26 C25 . . 117.9(2) ?
F5 C26 C21 . . 119.9(2) ?
C25 C26 C21 . . 122.2(2) ?
C28 C27 C32 . . 116.2(2) ?
C28 C27 C20 . . 121.0(2) ?
C32 C27 C20 . . 122.8(2) ?
F6 C28 C27 . . 119.4(2) ?
F6 C28 C29 . . 117.7(2) ?
C27 C28 C29 . . 122.9(3) ?
F7 C29 C30 . . 120.3(3) ?
F7 C29 C28 . . 120.7(3) ?
C30 C29 C28 . . 119.1(3) ?
F8 C30 C31 . . 120.2(3) ?
F8 C30 C29 . . 120.0(3) ?
C31 C30 C29 . . 119.7(2) ?
F9 C31 C30 . . 119.4(2) ?
F9 C31 C32 . . 120.5(3) ?
C30 C31 C32 . . 120.1(3) ?
F10 C32 C31 . . 118.0(2) ?
F10 C32 C27 . . 120.0(2) ?
C31 C32 C27 . . 122.0(2) ?
C34 C33 C38 . . 119.5(2) ?
C34 C33 C15 . . 119.0(2) ?
C38 C33 C15 . . 121.5(2) ?
C35 C34 C33 . . 121.1(2) ?
C35 C34 H34 . . 119.5 ?
C33 C34 H34 . . 119.5 ?
C34 C35 C36 . . 119.6(2) ?
C34 C35 H35 . . 120.2 ?
C36 C35 H35 . . 120.2 ?
C37 C36 C35 . . 119.8(2) ?
C37 C36 H36 . . 120.1 ?
C35 C36 H36 . . 120.1 ?
C36 C37 C38 . . 121.2(2) ?
C36 C37 H37 . . 119.4 ?
C38 C37 H37 . . 119.4 ?
C37 C38 C33 . . 118.8(2) ?
C37 C38 C39 . . 121.1(2) ?
C33 C38 C39 . . 120.09(19) ?
C44 C39 C40 . . 118.1(2) ?
C44 C39 C38 . . 121.5(2) ?
C40 C39 C38 . . 120.4(2) ?
C41 C40 C39 . . 121.0(2) ?
C41 C40 H40 . . 119.5 ?
C39 C40 H40 . . 119.5 ?
C40 C41 C42 . . 120.6(3) ?
C40 C41 H41 . . 119.7 ?
C42 C41 H41 . . 119.7 ?
C43 C42 C41 . . 118.5(2) ?
C43 C42 C45 . . 120.9(2) ?
C41 C42 C45 . . 120.4(2) ?
C44 C43 C42 . . 120.8(2) ?
C44 C43 H43 . . 119.6 ?
C42 C43 H43 . . 119.6 ?
C43 C44 C39 . . 120.8(2) ?
C43 C44 H44 . . 119.6 ?
C39 C44 H44 . . 119.6 ?
C42 C45 S1 . . 112.03(17) ?
C42 C45 H45A . . 109.2 ?
S1 C45 H45A . . 109.2 ?
C42 C45 H45B . . 109.2 ?
S1 C45 H45B . . 109.2 ?
H45A C45 H45B . . 107.9 ?
C46 S1 C45 . . 101.61(11) ?
C50 C46 C47 . . 118.6(2) ?
C50 C46 S1 . . 120.23(17) ?
C47 C46 S1 . . 120.85(17) ?
N5 C47 C46 . . 122.5(2) ?
N5 C47 H47 . . 118.7 ?
C46 C47 H47 . . 118.7 ?
C48 N5 C47 . . 118.15(18) ?
C48 N5 Ni1 . . 120.05(14) ?
C47 N5 Ni1 . . 121.32(14) ?
N5 C48 C49 . . 123.0(2) ?
N5 C48 H48 . . 118.5 ?
C49 C48 H48 . . 118.5 ?
C50 C49 C48 . . 118.3(2) ?
C50 C49 S2 . . 120.91(17) ?
C48 C49 S2 . . 120.56(17) ?
C49 C50 C46 . . 119.5(2) ?
C49 C50 H50 . . 120.3 ?
C46 C50 H50 . . 120.3 ?
C49 S2 C51 . . 101.32(11) ?
C52 C51 S2 . . 111.40(17) ?
C52 C51 H51A . . 109.3 ?
S2 C51 H51A . . 109.3 ?
C52 C51 H51B . . 109.3 ?
S2 C51 H51B . . 109.3 ?
H51A C51 H51B . . 108.0 ?
C53 C52 C57 . . 118.3(2) ?
C53 C52 C51 . . 121.0(2) ?
C57 C52 C51 . . 120.5(2) ?
C54 C53 C52 . . 121.1(2) ?
C54 C53 H53 . . 119.4 ?
C52 C53 H53 . . 119.4 ?
C53 C54 C55 . . 120.6(2) ?
C53 C54 H54 . . 119.7 ?
C55 C54 H54 . . 119.7 ?
C54 C55 C56 . . 118.4(2) ?
C54 C55 C58 . . 121.1(2) ?
C56 C55 C58 . . 120.4(2) ?
C57 C56 C55 . . 120.8(2) ?
C57 C56 H56 . . 119.6 ?
C55 C56 H56 . . 119.6 ?
C56 C57 C52 . . 120.6(2) ?
C56 C57 H57 . . 119.7 ?
C52 C57 H57 . . 119.7 ?
C59 C58 C63 . . 119.0(2) ?
C59 C58 C55 . . 120.4(2) ?
C63 C58 C55 . . 120.58(19) ?
C60 C59 C58 . . 121.2(2) ?
C60 C59 H59 . . 119.4 ?
C58 C59 H59 . . 119.4 ?
C61 C60 C59 . . 120.0(2) ?
C61 C60 H60 . . 120.0 ?
C59 C60 H60 . . 120.0 ?
C60 C61 C62 . . 119.6(2) ?
C60 C61 H61 . . 120.2 ?
C62 C61 H61 . . 120.2 ?
C61 C62 C63 . . 121.0(2) ?
C61 C62 H62 . . 119.5 ?
C63 C62 H62 . . 119.5 ?
C62 C63 C58 . . 119.17(19) ?
C62 C63 C10 . . 119.72(19) ?
C58 C63 C10 . . 121.01(19) ?
C71 C71 Cl1 3_666 3_666 90.9(8) ?
C71 C71 Cl2 3_666 3_666 78.7(7) ?
Cl1 C71 Cl2 3_666 3_666 167.9(6) ?
C71 C71 Cl1 3_666 . 49.1(6) ?
Cl1 C71 Cl1 3_666 . 140.1(5) ?
Cl2 C71 Cl1 3_666 . 30.03(17) ?
C71 C71 Cl2 3_666 . 62.8(7) ?
Cl1 C71 Cl2 3_666 . 28.7(2) ?
Cl2 C71 Cl2 3_666 . 141.5(4) ?
Cl1 C71 Cl2 . . 111.7(4) ?
C71 C71 H71A 3_666 . 121.1 ?
Cl1 C71 H71A 3_666 . 90.2 ?
Cl2 C71 H71A 3_666 . 90.0 ?
Cl1 C71 H71A . . 109.2 ?
Cl2 C71 H71A . . 109.2 ?
C71 C71 H71B 3_666 . 130.2 ?
Cl1 C71 H71B 3_666 . 96.4 ?
Cl2 C71 H71B 3_666 . 95.1 ?
Cl1 C71 H71B . . 109.3 ?
Cl2 C71 H71B . . 109.3 ?
H71A C71 H71B . . 108.1 ?
Cl2 Cl1 C71 3_666 3_666 104.9(4) ?
Cl2 Cl1 C71 3_666 . 65.8(3) ?
C71 Cl1 C71 3_666 . 39.9(5) ?
Cl1 Cl2 C71 3_666 3_666 84.2(4) ?
Cl1 Cl2 C71 3_666 . 46.3(3) ?
C71 Cl2 C71 3_666 . 38.5(4) ?

loop_
_geom_bond_atom_site_label_1
_geom_bond_atom_site_label_2
_geom_bond_site_symmetry_2
_geom_bond_distance
_geom_bond_publ_flag
Ni1 N4 . 2.0350(17) y
Ni1 N3 . 2.0402(17) y
Ni1 N1 . 2.0407(17) y
Ni1 N2 . 2.0434(17) y
Ni1 N5 . 2.1122(17) y
N1 C4 . 1.365(3) ?
N1 C1 . 1.372(3) ?
N2 C9 . 1.372(3) ?
N2 C6 . 1.372(3) ?
N3 C11 . 1.370(3) ?
N3 C14 . 1.371(3) ?
N4 C19 . 1.370(3) ?
N4 C16 . 1.374(3) ?
C1 C20 . 1.393(3) ?
C1 C2 . 1.444(3) ?
C2 C3 . 1.341(3) ?
C2 H2 . 0.9500 ?
C3 C4 . 1.446(3) ?
C3 H3 . 0.9500 ?
C4 C5 . 1.398(3) ?
C5 C6 . 1.398(3) ?
C5 C21 . 1.495(3) ?
C6 C7 . 1.440(3) ?
C7 C8 . 1.349(3) ?
C7 H7 . 0.9500 ?
C8 C9 . 1.442(3) ?
C8 H8 . 0.9500 ?
C9 C10 . 1.399(3) ?
C10 C11 . 1.399(3) ?
C10 C63 . 1.498(3) ?
C11 C12 . 1.439(3) ?
C12 C13 . 1.351(3) ?
C12 H12 . 0.9500 ?
C13 C14 . 1.439(3) ?
C13 H13 . 0.9500 ?
C14 C15 . 1.395(3) ?
C15 C16 . 1.395(3) ?
C15 C33 . 1.501(3) ?
C16 C17 . 1.443(3) ?
C17 C18 . 1.348(3) ?
C17 H17 . 0.9500 ?
C18 C19 . 1.442(3) ?
C18 H18 . 0.9500 ?
C19 C20 . 1.397(3) ?
C20 C27 . 1.497(3) ?
C21 C22 . 1.382(4) ?
C21 C26 . 1.389(3) ?
C22 F1 . 1.338(3) ?
C22 C23 . 1.387(4) ?
C23 F2 . 1.336(4) ?
C23 C24 . 1.372(5) ?
C24 F3 . 1.344(3) ?
C24 C25 . 1.380(5) ?
C25 F4 . 1.339(3) ?
C25 C26 . 1.382(3) ?
C26 F5 . 1.335(3) ?
C27 C28 . 1.381(3) ?
C27 C32 . 1.388(3) ?
C28 F6 . 1.341(3) ?
C28 C29 . 1.382(4) ?
C29 F7 . 1.331(3) ?
C29 C30 . 1.381(5) ?
C30 F8 . 1.338(3) ?
C30 C31 . 1.368(5) ?
C31 F9 . 1.343(3) ?
C31 C32 . 1.380(3) ?
C32 F10 . 1.339(3) ?
C33 C34 . 1.391(3) ?
C33 C38 . 1.402(3) ?
C34 C35 . 1.383(3) ?
C34 H34 . 0.9500 ?
C35 C36 . 1.388(4) ?
C35 H35 . 0.9500 ?
C36 C37 . 1.381(4) ?
C36 H36 . 0.9500 ?
C37 C38 . 1.395(3) ?
C37 H37 . 0.9500 ?
C38 C39 . 1.487(3) ?
C39 C44 . 1.392(3) ?
C39 C40 . 1.395(4) ?
C40 C41 . 1.380(4) ?
C40 H40 . 0.9500 ?
C41 C42 . 1.393(4) ?
C41 H41 . 0.9500 ?
C42 C43 . 1.388(4) ?
C42 C45 . 1.496(3) ?
C43 C44 . 1.385(4) ?
C43 H43 . 0.9500 ?
C44 H44 . 0.9500 ?
C45 S1 . 1.839(3) ?
C45 H45A . 0.9900 ?
C45 H45B . 0.9900 ?
S1 C46 . 1.776(2) ?
C46 C50 . 1.388(3) ?
C46 C47 . 1.395(3) ?
C47 N5 . 1.347(3) ?
C47 H47 . 0.9500 ?
N5 C48 . 1.343(3) ?
C48 C49 . 1.394(3) ?
C48 H48 . 0.9500 ?
C49 C50 . 1.387(3) ?
C49 S2 . 1.770(2) ?
C50 H50 . 0.9500 ?
S2 C51 . 1.837(3) ?
C51 C52 . 1.492(3) ?
C51 H51A . 0.9900 ?
C51 H51B . 0.9900 ?
C52 C53 . 1.390(3) ?
C52 C57 . 1.396(3) ?
C53 C54 . 1.386(4) ?
C53 H53 . 0.9500 ?
C54 C55 . 1.394(3) ?
C54 H54 . 0.9500 ?
C55 C56 . 1.395(3) ?
C55 C58 . 1.481(3) ?
C56 C57 . 1.388(3) ?
C56 H56 . 0.9500 ?
C57 H57 . 0.9500 ?
C58 C59 . 1.399(3) ?
C58 C63 . 1.401(3) ?
C59 C60 . 1.383(3) ?
C59 H59 . 0.9500 ?
C60 C61 . 1.383(4) ?
C60 H60 . 0.9500 ?
C61 C62 . 1.390(3) ?
C61 H61 . 0.9500 ?
C62 C63 . 1.398(3) ?
C62 H62 . 0.9500 ?
C71 C71 3_666 1.126(13) ?
C71 Cl1 3_666 1.326(8) ?
C71 Cl2 3_666 1.607(8) ?
C71 Cl1 . 1.753(7) ?
C71 Cl2 . 1.772(8) ?
C71 H71A . 0.9600 ?
C71 H71B . 0.9599 ?
Cl1 Cl2 3_666 0.882(3) ?
Cl1 C71 3_666 1.326(8) ?
Cl2 Cl1 3_666 0.882(3) ?
Cl2 C71 3_666 1.607(8) ?

loop_
_geom_hbond_atom_site_label_D
_geom_hbond_atom_site_label_H
_geom_hbond_atom_site_label_A
_geom_hbond_site_symmetry_A
_geom_hbond_distance_DH
_geom_hbond_distance_HA
_geom_hbond_distance_DA
_geom_hbond_angle_DHA
C2 H2 S2 3_666 0.95 3.02 3.886(2) 152.9
C71 H71B N1 3_666 0.96 2.61 3.555(8) 169.4

_cod_database_fobs_code 2243017
